data_4306936
loop_
_publ_author_name
'Hanan E. Abdou'
'Ahmed A. Mohamed'
'John P. Fackler'

_publ_section_title
;
Syntheses of Mixed-Ligand Tetranuclear Gold(I)-Nitrogen Clusters by
Ligand Exchange Reactions with the Dinuclear Gold(I) Formamidinate Complex
Au2(2,6-Me2Ph-form)2
;
_journal_name_full 'Inorganic Chemistry'
_journal_page_first 141
_journal_page_last 146
_journal_paper_doi 10.1021/ic0612449
_journal_volume 46
_journal_year 2007
_chemical_formula_sum 'C140 H120 Au8 N16 O3'
_chemical_formula_weight 3650.29
_chemical_name_systematic
; 
 ? 
;
_space_group_IT_number 14
_symmetry_cell_setting monoclinic
_symmetry_space_group_name_Hall '-P 2ybc'
_symmetry_space_group_name_H-M 'P 1 21/c 1'
_atom_sites_solution_hydrogens geom
_atom_sites_solution_primary direct
_atom_sites_solution_secondary difmap
_audit_creation_method SHELXL-97
_cell_angle_alpha 90.00
_cell_angle_beta 96.979(3)
_cell_angle_gamma 90.00
_cell_formula_units_Z 2
_cell_length_a 11.5747(19)
_cell_length_b 25.497(4)
_cell_length_c 21.221(3)
_cell_measurement_temperature 110(2)
_cell_volume 6216.3(17)
_computing_structure_refinement 'SHELXL-97 (Sheldrick, 1997)'
_computing_structure_solution 'SHELXS-97 (Sheldrick, 1990)'
_diffrn_ambient_temperature 110(2)
_diffrn_measured_fraction_theta_full 0.865
_diffrn_measured_fraction_theta_max 0.865
_diffrn_radiation_monochromator graphite
_diffrn_radiation_source 'fine-focus sealed tube'
_diffrn_radiation_type MoK\a
_diffrn_radiation_wavelength 0.71073
_diffrn_reflns_av_R_equivalents 0.1223
_diffrn_reflns_av_sigmaI/netI 0.2659
_diffrn_reflns_limit_h_max 15
_diffrn_reflns_limit_h_min -15
_diffrn_reflns_limit_k_max 33
_diffrn_reflns_limit_k_min -33
_diffrn_reflns_limit_l_max 27
_diffrn_reflns_limit_l_min -25
_diffrn_reflns_number 42247
_diffrn_reflns_theta_full 27.61
_diffrn_reflns_theta_max 27.61
_diffrn_reflns_theta_min 1.60
_exptl_absorpt_coefficient_mu 9.462
_exptl_crystal_density_diffrn 1.950
_exptl_crystal_density_method 'not measured'
_exptl_crystal_F_000 3456
_refine_diff_density_max 2.738
_refine_diff_density_min -2.325
_refine_diff_density_rms 0.235
_refine_ls_extinction_method none
_refine_ls_goodness_of_fit_ref 0.770
_refine_ls_hydrogen_treatment mixed
_refine_ls_matrix_type full
_refine_ls_number_parameters 662
_refine_ls_number_reflns 12484
_refine_ls_number_restraints 623
_refine_ls_restrained_S_all 0.824
_refine_ls_R_factor_all 0.1226
_refine_ls_R_factor_gt 0.0566
_refine_ls_shift/su_max 0.143
_refine_ls_shift/su_mean 0.017
_refine_ls_structure_factor_coef Fsqd
_refine_ls_weighting_details 'calc w=1/[\s^2^(Fo^2^)+(0.0000P)^2^+0.0000P] where P=(Fo^2^+2Fc^2^)/3'
_refine_ls_weighting_scheme calc
_refine_ls_wR_factor_gt 0.1227
_refine_ls_wR_factor_ref 0.1368
_reflns_number_gt 6199
_reflns_number_total 12484
_reflns_threshold_expression >2sigma(I)
_cod_data_source_file ic0612449si20060705_055832.cif
_cod_data_source_block blocks
_cod_depositor_comments
;
The following automatic conversions were performed:
'_symmetry_cell_setting' value 'Monoclinic' changed to 'monoclinic'
according to '/home/saulius/struct/CIF-dictionaries/cif_core.dic'
dictionary named 'cif_core.dic' version 2.4.1 from 2010-06-29.

Automatic conversion script
Id: cif_fix_enum 1527 2010-12-29 10:47:43Z saulius 
;
_cod_original_cell_volume 6216.3(18)
_cod_database_code 4306936

loop_
_symmetry_equiv_pos_as_xyz
'x, y, z'
'-x, y+1/2, -z+1/2'
'-x, -y, -z'
'x, -y-1/2, z-1/2'

loop_
_atom_site_label
_atom_site_type_symbol
_atom_site_fract_x
_atom_site_fract_y
_atom_site_fract_z
_atom_site_U_iso_or_equiv
_atom_site_adp_type
_atom_site_occupancy
_atom_site_symmetry_multiplicity
_atom_site_calc_flag
_atom_site_refinement_flags
_atom_site_disorder_assembly
_atom_site_disorder_group
Au1 Au 0.11775(5) 0.13490(2) 0.29337(3) 0.01728(13) Uani 1 1 d . . .
Au2 Au 0.18965(5) 0.25028(2) 0.26964(3) 0.01940(14) Uani 1 1 d . . .
Au3 Au 0.45494(5) 0.22973(2) 0.29862(3) 0.02271(15) Uani 1 1 d . . .
Au4 Au 0.38343(5) 0.11879(2) 0.34170(3) 0.01837(14) Uani 1 1 d . . .
N1 N 0.0273(12) 0.1753(6) 0.3547(7) 0.0376(18) Uani 1 1 d U . .
N2 N 0.1134(12) 0.2574(6) 0.3509(7) 0.0374(18) Uani 1 1 d U . .
N3 N 0.2400(11) 0.2587(6) 0.1835(7) 0.0357(18) Uani 1 1 d U . .
N4 N 0.4383(12) 0.2424(6) 0.2039(7) 0.0448(19) Uani 1 1 d U . .
N5 N 0.2068(10) 0.0859(5) 0.2400(6) 0.0221(16) Uani 1 1 d U . .
N6 N 0.3198(10) 0.0765(5) 0.2647(6) 0.0228(16) Uani 1 1 d U . .
N7 N 0.4868(12) 0.2136(6) 0.3903(7) 0.0422(17) Uani 1 1 d U . .
N8 N 0.4528(12) 0.1663(6) 0.4124(7) 0.0422(16) Uani 1 1 d U A .
C1 C 0.0449(14) 0.2226(7) 0.3741(8) 0.0359(18) Uani 1 1 d U . .
H1A H 0.0050 0.2338 0.4084 0.043 Uiso 1 1 calc R . .
C2 C -0.0585(14) 0.1469(7) 0.3821(8) 0.0446(18) Uani 1 1 d DU . .
C3 C -0.0268(14) 0.1071(7) 0.4282(8) 0.049(2) Uani 1 1 d DU . .
C4 C -0.1114(14) 0.0777(8) 0.4562(8) 0.051(2) Uani 1 1 d DU . .
H4A H -0.0902 0.0511 0.4868 0.061 Uiso 1 1 calc R . .
C5 C -0.2268(14) 0.0899(8) 0.4361(8) 0.051(2) Uani 1 1 d DU . .
H5A H -0.2860 0.0712 0.4540 0.061 Uiso 1 1 calc R . .
C6 C -0.2608(15) 0.1295(7) 0.3897(8) 0.050(2) Uani 1 1 d DU . .
H6A H -0.3408 0.1374 0.3784 0.060 Uiso 1 1 calc R . .
C7 C -0.1772(14) 0.1559(7) 0.3614(8) 0.048(2) Uani 1 1 d DU . .
C8 C 0.1082(14) 0.1013(8) 0.4544(9) 0.056(3) Uani 1 1 d DU . .
H8A H 0.1541 0.1251 0.4311 0.084 Uiso 1 1 calc R . .
H8B H 0.1331 0.0651 0.4486 0.084 Uiso 1 1 calc R . .
H8C H 0.1200 0.1102 0.4997 0.084 Uiso 1 1 calc R . .
C9 C -0.2119(16) 0.1947(7) 0.3103(8) 0.054(3) Uani 1 1 d DU . .
H9A H -0.2970 0.1969 0.3028 0.081 Uiso 1 1 calc R . .
H9B H -0.1817 0.1837 0.2712 0.081 Uiso 1 1 calc R . .
H9C H -0.1798 0.2292 0.3233 0.081 Uiso 1 1 calc R . .
C10 C 0.1204(16) 0.3083(7) 0.3788(9) 0.0398(17) Uani 1 1 d U . .
C11 C 0.1981(16) 0.3152(7) 0.4319(9) 0.0426(19) Uani 1 1 d U . .
C12 C 0.2173(17) 0.3696(7) 0.4564(9) 0.045(2) Uani 1 1 d U . .
H12A H 0.2721 0.3774 0.4922 0.054 Uiso 1 1 calc R . .
C13 C 0.1520(16) 0.4071(8) 0.4245(9) 0.046(2) Uani 1 1 d U . .
H13A H 0.1661 0.4418 0.4395 0.055 Uiso 1 1 calc R . .
C14 C 0.0692(16) 0.4020(7) 0.3739(9) 0.044(2) Uani 1 1 d U . .
H14A H 0.0249 0.4308 0.3559 0.053 Uiso 1 1 calc R . .
C15 C 0.0528(16) 0.3466(7) 0.3485(9) 0.0418(19) Uani 1 1 d U . .
C16 C 0.2654(16) 0.2727(7) 0.4657(9) 0.045(3) Uani 1 1 d U . .
H16A H 0.2462 0.2393 0.4440 0.068 Uiso 1 1 calc R . .
H16B H 0.2462 0.2706 0.5094 0.068 Uiso 1 1 calc R . .
H16C H 0.3488 0.2798 0.4664 0.068 Uiso 1 1 calc R . .
C17 C -0.0344(16) 0.3371(7) 0.2959(9) 0.044(3) Uani 1 1 d U . .
H17A H -0.0331 0.3000 0.2839 0.067 Uiso 1 1 calc R . .
H17B H -0.0188 0.3588 0.2598 0.067 Uiso 1 1 calc R . .
H17C H -0.1112 0.3459 0.3079 0.067 Uiso 1 1 calc R . .
C18 C 0.3413(14) 0.2562(7) 0.1664(9) 0.0385(19) Uani 1 1 d U . .
H18A H 0.3490 0.2648 0.1236 0.046 Uiso 1 1 calc R . .
C19 C 0.1473(14) 0.2768(7) 0.1340(8) 0.0365(17) Uani 1 1 d U . .
C20 C 0.1280(15) 0.3304(7) 0.1292(8) 0.0388(18) Uani 1 1 d U . .
C21 C 0.0300(15) 0.3502(7) 0.0891(8) 0.040(2) Uani 1 1 d U . .
H21A H 0.0101 0.3864 0.0868 0.047 Uiso 1 1 calc R . .
C22 C -0.0373(15) 0.3101(7) 0.0519(8) 0.039(2) Uani 1 1 d U . .
H22A H -0.1031 0.3212 0.0239 0.047 Uiso 1 1 calc R . .
C23 C -0.0121(14) 0.2568(7) 0.0543(8) 0.037(2) Uani 1 1 d U . .
H23A H -0.0566 0.2323 0.0277 0.045 Uiso 1 1 calc R . .
C24 C 0.0813(15) 0.2408(7) 0.0977(9) 0.0367(18) Uani 1 1 d U . .
C25 C 0.1033(15) 0.1806(7) 0.1043(8) 0.040(3) Uani 1 1 d U . .
H25A H 0.1691 0.1742 0.1370 0.060 Uiso 1 1 calc R . .
H25B H 0.1212 0.1665 0.0637 0.060 Uiso 1 1 calc R . .
H25C H 0.0336 0.1634 0.1163 0.060 Uiso 1 1 calc R . .
C26 C 0.1969(16) 0.3702(7) 0.1700(9) 0.044(3) Uani 1 1 d U . .
H26A H 0.2593 0.3526 0.1973 0.067 Uiso 1 1 calc R . .
H26B H 0.1456 0.3884 0.1963 0.067 Uiso 1 1 calc R . .
H26C H 0.2307 0.3957 0.1429 0.067 Uiso 1 1 calc R . .
C27 C 0.5428(14) 0.2355(8) 0.1729(10) 0.0599(19) Uani 1 1 d DU . .
C28 C 0.5515(14) 0.1886(8) 0.1376(9) 0.064(2) Uani 1 1 d DU . .
C29 C 0.6519(14) 0.1762(8) 0.1086(9) 0.068(2) Uani 1 1 d DU . .
H29A H 0.6571 0.1461 0.0828 0.081 Uiso 1 1 calc R . .
C30 C 0.7428(15) 0.2123(9) 0.1210(9) 0.069(2) Uani 1 1 d DU . .
H30A H 0.8130 0.2056 0.1035 0.082 Uiso 1 1 calc R . .
C31 C 0.7365(15) 0.2594(8) 0.1590(9) 0.067(2) Uani 1 1 d DU . .
H31A H 0.8125 0.2734 0.1587 0.081 Uiso 1 1 d R . .
C32 C 0.6350(15) 0.2708(8) 0.1859(10) 0.064(2) Uani 1 1 d DU . .
C33 C 0.4478(15) 0.1477(8) 0.1242(9) 0.064(3) Uani 1 1 d DU . .
H33A H 0.4716 0.1190 0.0978 0.095 Uiso 1 1 calc R . .
H33B H 0.3794 0.1653 0.1019 0.095 Uiso 1 1 calc R . .
H33C H 0.4284 0.1335 0.1645 0.095 Uiso 1 1 calc R . .
C34 C 0.6293(16) 0.3175(8) 0.2273(9) 0.068(4) Uani 1 1 d DU . .
H34A H 0.5504 0.3209 0.2392 0.102 Uiso 1 1 calc R . .
H34B H 0.6489 0.3490 0.2044 0.102 Uiso 1 1 calc R . .
H34C H 0.6847 0.3133 0.2658 0.102 Uiso 1 1 calc R . .
C35 C 0.1813(13) 0.0579(6) 0.1889(7) 0.0241(15) Uani 1 1 d DU . .
C36 C 0.2802(12) 0.0296(6) 0.1772(7) 0.0243(16) Uani 1 1 d U . .
H36A H 0.2867 0.0064 0.1428 0.029 Uiso 1 1 calc R . .
C37 C 0.3679(13) 0.0423(6) 0.2266(7) 0.0253(15) Uani 1 1 d DU . .
C38 C 0.0661(11) 0.0600(5) 0.1494(6) 0.0265(15) Uani 1 1 d DU . .
C39 C -0.0367(11) 0.0701(5) 0.1720(7) 0.0273(18) Uani 1 1 d DU . .
H39A H -0.0364 0.0748 0.2164 0.033 Uiso 1 1 calc R . .
C40 C -0.1414(12) 0.0739(5) 0.1336(6) 0.0293(18) Uani 1 1 d DU . .
H40A H -0.2112 0.0814 0.1512 0.035 Uiso 1 1 calc R . .
C41 C -0.1423(12) 0.0665(6) 0.0670(6) 0.0302(19) Uani 1 1 d DU . .
H41A H -0.2134 0.0687 0.0396 0.036 Uiso 1 1 calc R . .
C42 C -0.0422(11) 0.0564(6) 0.0429(7) 0.0310(19) Uani 1 1 d DU . .
H42A H -0.0429 0.0512 -0.0014 0.037 Uiso 1 1 calc R . .
C43 C 0.0640(12) 0.0535(6) 0.0834(6) 0.0297(18) Uani 1 1 d DU . .
H43A H 0.1345 0.0470 0.0660 0.036 Uiso 1 1 calc R . .
C44 C 0.4873(11) 0.0263(5) 0.2351(6) 0.0291(16) Uani 1 1 d DU . .
C45 C 0.5790(11) 0.0582(6) 0.2543(6) 0.0307(18) Uani 1 1 d DU . .
H45A H 0.5646 0.0939 0.2636 0.037 Uiso 1 1 calc R . .
C46 C 0.6926(12) 0.0402(5) 0.2608(7) 0.0321(19) Uani 1 1 d DU . .
H46A H 0.7552 0.0626 0.2766 0.038 Uiso 1 1 calc R . .
C47 C 0.7130(12) -0.0110(5) 0.2439(8) 0.0338(19) Uani 1 1 d DU . .
H47A H 0.7910 -0.0225 0.2438 0.041 Uiso 1 1 calc R . .
C48 C 0.6250(12) -0.0455(6) 0.2272(8) 0.0344(19) Uani 1 1 d DU . .
H48A H 0.6396 -0.0817 0.2208 0.041 Uiso 1 1 calc R . .
C49 C 0.5134(12) -0.0253(6) 0.2200(7) 0.0320(18) Uani 1 1 d DU . .
H49A H 0.4511 -0.0477 0.2039 0.038 Uiso 1 1 calc R . .
C50 C 0.5536(16) 0.2369(8) 0.4385(10) 0.0489(16) Uani 1 1 d DU . .
C51 C 0.5611(16) 0.2051(7) 0.4928(9) 0.0471(17) Uani 1 1 d U A .
H51A H 0.6047 0.2115 0.5330 0.056 Uiso 1 1 calc R . .
C52 C 0.4891(15) 0.1611(8) 0.4744(10) 0.0464(11) Uani 1 1 d DU . .
C53 C 0.6104(15) 0.2880(7) 0.4312(7) 0.0583(19) Uani 1 1 d DU . .
C54 C 0.7294(15) 0.2925(7) 0.4416(8) 0.062(2) Uani 1 1 d DU . .
H54A H 0.7744 0.2625 0.4552 0.074 Uiso 1 1 calc R . .
C55 C 0.7858(16) 0.3393(7) 0.4330(9) 0.065(2) Uani 1 1 d DU . .
H55A H 0.8683 0.3410 0.4407 0.077 Uiso 1 1 calc R . .
C56 C 0.7211(15) 0.3845(7) 0.4129(10) 0.065(2) Uani 1 1 d DU . .
H56A H 0.7594 0.4167 0.4067 0.079 Uiso 1 1 calc R . .
C57 C 0.6041(15) 0.3811(7) 0.4026(10) 0.065(2) Uani 1 1 d DU . .
H57A H 0.5597 0.4111 0.3881 0.078 Uiso 1 1 calc R . .
C58 C 0.5468(16) 0.3337(7) 0.4131(9) 0.062(2) Uani 1 1 d DU . .
H58A H 0.4641 0.3326 0.4079 0.075 Uiso 1 1 calc R . .
C59 C 0.4671(2) 0.1191(8) 0.5207(11) 0.100 Uiso 0.360(17) 1 d PDU A -1
C60 C 0.4726(5) 0.1244(11) 0.5856(13) 0.100 Uiso 0.360(17) 1 d PDU A -1
H60A H 0.4855 0.1584 0.6034 0.120 Uiso 0.360(17) 1 calc PR A -1
C61 C 0.4605(8) 0.0831(11) 0.6263(14) 0.100 Uiso 0.360(17) 1 d PDU A -1
H61A H 0.4651 0.0892 0.6707 0.120 Uiso 0.360(17) 1 calc PR A -1
C62 C 0.4412(13) 0.0316(9) 0.6022(13) 0.100 Uiso 0.360(17) 1 d PDU A -1
H62A H 0.4326 0.0027 0.6295 0.120 Uiso 0.360(17) 1 calc PR A -1
C63 C 0.4355(15) 0.0255(11) 0.5391(15) 0.100 Uiso 0.360(17) 1 d PDU A -1
H63A H 0.4226 -0.0087 0.5218 0.120 Uiso 0.360(17) 1 calc PR A -1
C64 C 0.4478(10) 0.0673(11) 0.4977(15) 0.100 Uiso 0.360(17) 1 d PDU A -1
H64A H 0.4430 0.0608 0.4533 0.120 Uiso 0.360(17) 1 calc PR A -1
C59A C 0.4671(2) 0.1191(8) 0.5207(11) 0.100 Uiso 0.640(17) 1 d PDU A -2
C60A C 0.537(2) 0.1082(10) 0.5759(13) 0.100 Uiso 0.640(17) 1 d PDU A -2
H60B H 0.6027 0.1304 0.5854 0.120 Uiso 0.640(17) 1 calc PR A -2
C61A C 0.524(2) 0.0695(11) 0.6192(13) 0.100 Uiso 0.640(17) 1 d PDU A -2
H61B H 0.5702 0.0688 0.6593 0.120 Uiso 0.640(17) 1 calc PR A -2
C62A C 0.4412(13) 0.0316(9) 0.6022(13) 0.100 Uiso 0.640(17) 1 d PDU A -2
H62B H 0.4470 -0.0030 0.6188 0.120 Uiso 0.640(17) 1 calc PR A -2
C63A C 0.352(2) 0.0476(13) 0.5605(16) 0.100 Uiso 0.640(17) 1 d PDU A -2
H63B H 0.2755 0.0348 0.5637 0.120 Uiso 0.640(17) 1 calc PR A -2
C64A C 0.370(4) 0.0838(16) 0.511(2) 0.100 Uiso 0.640(17) 1 d PDU A -2
H64B H 0.3189 0.0845 0.4725 0.120 Uiso 0.640(17) 1 calc PR A -2
O1 O 0.9506 0.4757 0.1847 0.100 Uiso 1 1 d DU . .
C65 C 1.0068 0.4972 0.2428 0.100 Uiso 1 1 d DU . .
C66 C 0.9538 0.4693 0.2969 0.100 Uiso 1 1 d DU . .
C67 C 0.8267 0.4643 0.2666 0.100 Uiso 1 1 d DU . .
C68 C 0.8432 0.4521 0.1971 0.100 Uiso 1 1 d DU . .
O2 O 0.4157 0.4677 0.5212 0.100 Uiso 0.50 1 d P . .
C69 C 0.4151 0.4909 0.4445 0.100 Uiso 0.50 1 d P . .
C70 C 0.5653 0.4817 0.4236 0.100 Uiso 0.50 1 d P . .
C71 C 0.6507 0.4971 0.5013 0.100 Uiso 0.50 1 d P . .
C72 C 0.5582 0.4666 0.5573 0.100 Uiso 0.50 1 d P . .

loop_
_atom_site_aniso_label
_atom_site_aniso_U_11
_atom_site_aniso_U_22
_atom_site_aniso_U_33
_atom_site_aniso_U_23
_atom_site_aniso_U_13
_atom_site_aniso_U_12
Au1 0.0183(3) 0.0185(3) 0.0154(3) -0.0029(2) 0.0034(2) -0.0015(2)
Au2 0.0218(3) 0.0187(3) 0.0180(3) -0.0015(2) 0.0034(2) -0.0018(2)
Au3 0.0210(3) 0.0244(3) 0.0227(3) 0.0014(3) 0.0022(2) -0.0035(2)
Au4 0.0175(3) 0.0191(3) 0.0189(3) -0.0030(2) 0.0036(2) -0.0014(2)
N1 0.038(4) 0.047(4) 0.031(4) -0.009(3) 0.019(3) -0.003(3)
N2 0.044(4) 0.038(4) 0.034(4) -0.009(3) 0.018(3) -0.004(3)
N3 0.032(3) 0.040(3) 0.035(3) 0.007(3) 0.004(3) 0.002(3)
N4 0.031(3) 0.060(4) 0.043(3) 0.021(3) 0.006(3) 0.009(3)
N5 0.026(3) 0.020(3) 0.023(3) -0.002(3) 0.012(3) -0.001(3)
N6 0.026(3) 0.020(3) 0.025(3) -0.001(3) 0.012(3) 0.000(3)
N7 0.040(3) 0.046(3) 0.044(3) -0.004(3) 0.016(3) -0.006(3)
N8 0.041(3) 0.045(3) 0.043(3) -0.003(3) 0.016(3) -0.005(3)
C1 0.039(4) 0.041(4) 0.031(4) -0.010(3) 0.018(3) -0.003(3)
C2 0.043(3) 0.061(4) 0.033(4) -0.008(3) 0.021(3) -0.006(3)
C3 0.048(4) 0.068(4) 0.036(4) -0.007(3) 0.023(3) -0.006(4)
C4 0.050(4) 0.071(5) 0.037(4) -0.008(4) 0.025(4) -0.007(4)
C5 0.049(4) 0.071(5) 0.037(4) -0.010(4) 0.025(4) -0.009(4)
C6 0.047(4) 0.070(5) 0.037(4) -0.010(4) 0.023(4) -0.008(4)
C7 0.044(4) 0.066(4) 0.036(4) -0.009(3) 0.020(3) -0.007(4)
C8 0.056(6) 0.074(7) 0.041(6) 0.001(6) 0.020(6) 0.001(6)
C9 0.046(6) 0.069(7) 0.048(7) -0.007(6) 0.012(6) -0.004(6)
C10 0.048(4) 0.035(4) 0.039(4) -0.007(3) 0.019(3) -0.004(3)
C11 0.052(4) 0.036(4) 0.043(4) -0.007(3) 0.018(3) -0.005(3)
C12 0.054(4) 0.037(4) 0.047(4) -0.007(4) 0.017(4) -0.006(4)
C13 0.056(4) 0.037(4) 0.047(4) -0.006(4) 0.018(4) -0.006(4)
C14 0.054(4) 0.037(4) 0.046(4) -0.005(4) 0.018(4) -0.004(4)
C15 0.051(4) 0.035(4) 0.042(4) -0.006(4) 0.018(3) -0.004(3)
C16 0.054(6) 0.041(6) 0.044(6) -0.006(6) 0.016(6) -0.002(6)
C17 0.053(6) 0.032(6) 0.050(7) -0.007(6) 0.014(6) 0.000(6)
C18 0.033(3) 0.045(3) 0.037(3) 0.008(2) 0.004(2) 0.004(2)
C19 0.033(3) 0.042(3) 0.034(3) 0.005(3) 0.004(3) -0.001(3)
C20 0.036(4) 0.044(4) 0.036(4) 0.004(3) 0.004(3) -0.001(3)
C21 0.036(4) 0.046(4) 0.037(4) 0.004(4) 0.004(4) 0.000(4)
C22 0.036(4) 0.046(4) 0.036(4) 0.006(4) 0.003(4) 0.000(4)
C23 0.033(4) 0.043(4) 0.035(4) 0.006(4) 0.006(3) -0.001(4)
C24 0.034(3) 0.042(4) 0.035(4) 0.006(3) 0.005(3) -0.001(3)
C25 0.043(6) 0.040(6) 0.036(6) 0.007(6) 0.003(6) -0.001(6)
C26 0.045(6) 0.045(6) 0.041(6) -0.003(6) -0.001(6) -0.002(6)
C27 0.033(3) 0.098(4) 0.050(4) 0.037(3) 0.010(3) 0.014(3)
C28 0.034(4) 0.106(5) 0.053(4) 0.041(4) 0.013(4) 0.018(4)
C29 0.035(4) 0.112(5) 0.058(4) 0.045(4) 0.013(4) 0.018(4)
C30 0.035(4) 0.114(5) 0.059(5) 0.047(4) 0.015(4) 0.016(4)
C31 0.035(4) 0.112(5) 0.057(4) 0.046(4) 0.013(4) 0.014(4)
C32 0.034(4) 0.107(5) 0.054(4) 0.043(4) 0.011(4) 0.013(4)
C33 0.040(6) 0.104(7) 0.050(7) 0.036(6) 0.018(6) 0.021(6)
C34 0.036(6) 0.112(8) 0.056(7) 0.045(6) 0.009(6) 0.004(6)
C35 0.028(3) 0.021(3) 0.025(3) -0.002(3) 0.010(3) -0.001(3)
C36 0.029(3) 0.021(3) 0.025(3) -0.001(3) 0.010(3) 0.001(3)
C37 0.029(3) 0.022(3) 0.027(3) 0.000(3) 0.011(3) 0.001(3)
C38 0.031(3) 0.023(3) 0.026(3) -0.001(3) 0.007(3) -0.003(3)
C39 0.032(3) 0.026(4) 0.026(4) 0.001(3) 0.009(3) -0.006(3)
C40 0.034(4) 0.028(4) 0.027(4) 0.001(3) 0.009(3) -0.004(3)
C41 0.034(4) 0.029(4) 0.029(4) 0.002(3) 0.007(3) -0.002(3)
C42 0.035(4) 0.028(4) 0.030(4) 0.001(3) 0.005(3) -0.001(3)
C43 0.035(3) 0.027(4) 0.028(4) 0.000(3) 0.006(3) -0.001(3)
C44 0.033(3) 0.025(3) 0.031(3) 0.001(3) 0.010(3) 0.005(3)
C45 0.034(4) 0.027(4) 0.033(4) 0.003(3) 0.010(3) 0.006(3)
C46 0.035(4) 0.028(4) 0.034(4) 0.003(4) 0.011(4) 0.007(3)
C47 0.036(4) 0.031(4) 0.036(4) 0.002(4) 0.009(4) 0.008(3)
C48 0.036(4) 0.032(4) 0.036(4) 0.002(4) 0.009(4) 0.008(3)
C49 0.034(4) 0.029(4) 0.034(4) 0.001(3) 0.010(3) 0.008(3)
C50 0.046(3) 0.053(3) 0.050(3) -0.003(3) 0.016(3) -0.007(3)
C51 0.044(3) 0.052(3) 0.048(3) -0.003(3) 0.015(3) -0.006(3)
C52 0.045(2) 0.050(2) 0.047(2) -0.003(2) 0.015(2) -0.004(2)
C53 0.055(4) 0.062(4) 0.060(4) 0.000(4) 0.015(3) -0.009(3)
C54 0.059(4) 0.065(4) 0.064(4) 0.001(4) 0.015(4) -0.012(4)
C55 0.062(4) 0.068(5) 0.065(5) 0.001(4) 0.014(4) -0.012(4)
C56 0.063(4) 0.069(5) 0.065(5) 0.001(4) 0.013(4) -0.011(4)
C57 0.062(4) 0.069(5) 0.065(5) 0.001(4) 0.014(4) -0.010(4)
C58 0.059(4) 0.066(4) 0.064(4) 0.000(4) 0.014(4) -0.009(4)

loop_
_atom_type_symbol
_atom_type_description
_atom_type_scat_dispersion_real
_atom_type_scat_dispersion_imag
_atom_type_scat_source
C C 0.0033 0.0016 'International Tables Vol C Tables 4.2.6.8 and 6.1.1.4'
H H 0.0000 0.0000 'International Tables Vol C Tables 4.2.6.8 and 6.1.1.4'
N N 0.0061 0.0033 'International Tables Vol C Tables 4.2.6.8 and 6.1.1.4'
O O 0.0106 0.0060 'International Tables Vol C Tables 4.2.6.8 and 6.1.1.4'
Au Au -2.0133 8.8022 'International Tables Vol C Tables 4.2.6.8 and 6.1.1.4'

loop_
_geom_angle_atom_site_label_1
_geom_angle_atom_site_label_2
_geom_angle_atom_site_label_3
_geom_angle
_geom_angle_site_symmetry_1
_geom_angle_site_symmetry_3
_geom_angle_publ_flag
N1 Au1 N5 172.2(5) . . ?
N1 Au1 Au2 78.1(4) . . ?
N5 Au1 Au2 108.9(3) . . ?
N1 Au1 Au4 114.5(4) . . ?
N5 Au1 Au4 64.1(3) . . ?
Au2 Au1 Au4 84.62(2) . . ?
N3 Au2 N2 165.9(6) . . ?
N3 Au2 Au3 78.9(4) . . ?
N2 Au2 Au3 111.5(4) . . ?
N3 Au2 Au1 111.3(4) . . ?
N2 Au2 Au1 78.2(4) . . ?
Au3 Au2 Au1 94.93(2) . . ?
N7 Au3 N4 174.0(6) . . ?
N7 Au3 Au2 107.0(4) . . ?
N4 Au3 Au2 78.7(4) . . ?
N7 Au3 Au4 63.1(4) . . ?
N4 Au3 Au4 116.1(5) . . ?
Au2 Au3 Au4 85.39(2) . . ?
N8 Au4 N6 174.2(5) . . ?
N8 Au4 Au3 65.0(4) . . ?
N6 Au4 Au3 109.3(3) . . ?
N8 Au4 Au1 116.7(4) . . ?
N6 Au4 Au1 63.9(3) . . ?
Au3 Au4 Au1 94.00(2) . . ?
C1 N1 C2 116.3(14) . . ?
C1 N1 Au1 127.2(11) . . ?
C2 N1 Au1 116.4(11) . . ?
C1 N2 C10 117.6(14) . . ?
C1 N2 Au2 126.6(12) . . ?
C10 N2 Au2 115.0(11) . . ?
C18 N3 C19 115.2(15) . . ?
C18 N3 Au2 129.7(13) . . ?
C19 N3 Au2 114.6(10) . . ?
C18 N4 C27 116.4(15) . . ?
C18 N4 Au3 127.1(12) . . ?
C27 N4 Au3 116.5(11) . . ?
C35 N5 N6 109.4(12) . . ?
C35 N5 Au1 135.9(11) . . ?
N6 N5 Au1 114.6(9) . . ?
C37 N6 N5 109.1(12) . . ?
C37 N6 Au4 133.6(10) . . ?
N5 N6 Au4 117.0(9) . . ?
C50 N7 N8 107.0(15) . . ?
C50 N7 Au3 132.7(13) . . ?
N8 N7 Au3 119.5(11) . . ?
C52 N8 N7 110.8(15) . . ?
C52 N8 Au4 136.1(14) . . ?
N7 N8 Au4 112.3(11) . . ?
N1 C1 N2 126.1(15) . . ?
C7 C2 N1 119.8(15) . . ?
C7 C2 C3 119.2(15) . . ?
N1 C2 C3 120.8(14) . . ?
C4 C3 C2 122.0(15) . . ?
C4 C3 C8 120.0(15) . . ?
C2 C3 C8 117.6(14) . . ?
C5 C4 C3 116.1(17) . . ?
C4 C5 C6 122.9(16) . . ?
C7 C6 C5 119.8(16) . . ?
C6 C7 C2 119.7(16) . . ?
C6 C7 C9 120.2(15) . . ?
C2 C7 C9 120.1(15) . . ?
C11 C10 C15 125.4(18) . . ?
C11 C10 N2 117.3(17) . . ?
C15 C10 N2 117.2(17) . . ?
C10 C11 C16 124.4(17) . . ?
C10 C11 C12 117.6(18) . . ?
C16 C11 C12 118.0(18) . . ?
C13 C12 C11 115.8(19) . . ?
C12 C13 C14 129.0(19) . . ?
C13 C14 C15 114.6(18) . . ?
C10 C15 C17 123.7(17) . . ?
C10 C15 C14 117.4(18) . . ?
C17 C15 C14 118.8(17) . . ?
N3 C18 N4 125.3(18) . . ?
C24 C19 C20 123.1(17) . . ?
C24 C19 N3 119.7(16) . . ?
C20 C19 N3 117.1(16) . . ?
C19 C20 C21 120.1(17) . . ?
C19 C20 C26 123.7(17) . . ?
C21 C20 C26 115.8(17) . . ?
C20 C21 C22 114.1(17) . . ?
C23 C22 C21 124.8(17) . . ?
C22 C23 C24 116.9(17) . . ?
C19 C24 C23 120.7(17) . . ?
C19 C24 C25 122.4(16) . . ?
C23 C24 C25 116.9(16) . . ?
C32 C27 C28 123.0(16) . . ?
C32 C27 N4 119.4(17) . . ?
C28 C27 N4 117.1(16) . . ?
C29 C28 C27 122.0(17) . . ?
C29 C28 C33 114.7(17) . . ?
C27 C28 C33 123.1(15) . . ?
C30 C29 C28 114.3(18) . . ?
C29 C30 C31 124.1(17) . . ?
C32 C31 C30 120.0(18) . . ?
C27 C32 C31 116.4(18) . . ?
C27 C32 C34 122.9(16) . . ?
C31 C32 C34 120.6(17) . . ?
N5 C35 C36 108.9(14) . . ?
N5 C35 C38 123.1(13) . . ?
C36 C35 C38 128.0(13) . . ?
C35 C36 C37 106.4(13) . . ?
N6 C37 C36 106.3(12) . . ?
N6 C37 C44 124.7(14) . . ?
C36 C37 C44 128.9(13) . . ?
C39 C38 C43 117.5(12) . . ?
C39 C38 C35 124.9(12) . . ?
C43 C38 C35 117.5(12) . . ?
C38 C39 C40 123.4(13) . . ?
C39 C40 C41 118.5(13) . . ?
C42 C41 C40 119.9(13) . . ?
C41 C42 C43 120.2(13) . . ?
C38 C43 C42 120.5(13) . . ?
C45 C44 C49 116.7(12) . . ?
C45 C44 C37 125.0(13) . . ?
C49 C44 C37 118.2(13) . . ?
C44 C45 C46 122.0(13) . . ?
C45 C46 C47 118.5(13) . . ?
C48 C47 C46 122.2(13) . . ?
C47 C48 C49 116.6(13) . . ?
C48 C49 C44 123.5(13) . . ?
N7 C50 C51 110.0(18) . . ?
N7 C50 C53 122.2(17) . . ?
C51 C50 C53 127.8(18) . . ?
C50 C51 C52 104.7(18) . . ?
N8 C52 C51 107.3(17) . . ?
N8 C52 C59 131.2(17) . . ?
C51 C52 C59 121.6(18) . . ?
C54 C53 C58 117.2(16) . . ?
C54 C53 C50 120.5(17) . . ?
C58 C53 C50 122.3(16) . . ?
C53 C54 C55 122.1(16) . . ?
C54 C55 C56 120.3(16) . . ?
C57 C56 C55 118.8(16) . . ?
C56 C57 C58 120.8(17) . . ?
C53 C58 C57 120.9(16) . . ?
C60 C59 C64 115.1(19) . . ?
C60 C59 C52 126.5(19) . . ?
C64 C59 C52 118(2) . . ?
C61 C60 C59 124(2) . . ?
C60 C61 C62 120(2) . . ?
C63 C62 C61 117.1(19) . . ?
C62 C63 C64 123(2) . . ?
C63 C64 C59 121(2) . . ?
C65 O1 C68 108.5 . . ?
O1 C65 C66 106.5 . . ?
C67 C66 C65 100.0 . . ?
C66 C67 C68 101.1 . . ?
O1 C68 C67 107.6 . . ?
C71 O2 C69 57.3 3_666 . ?
C71 O2 C72 134.0 3_666 . ?
C69 O2 C72 108.5 . . ?
C71 O2 C70 75.2 3_666 3_666 ?
C69 O2 C70 111.5 . 3_666 ?
C72 O2 C70 71.2 . 3_666 ?
C72 C69 C71 89.9 3_666 3_666 ?
C72 C69 O2 113.0 3_666 . ?
C71 C69 O2 44.5 3_666 . ?
C72 C69 C70 81.0 3_666 . ?
C71 C69 C70 142.4 3_666 . ?
O2 C69 C70 106.5 . . ?
O2 C70 C71 40.1 3_666 . ?
O2 C70 C69 78.0 3_666 . ?
C71 C70 C69 100.0 . . ?
O2 C70 C72 54.3 3_666 3_666 ?
C71 C70 C72 89.9 . 3_666 ?
C69 C70 C72 33.5 . 3_666 ?
O2 C71 C69 78.3 3_666 3_666 ?
O2 C71 C70 64.7 3_666 . ?
C69 C71 C70 117.5 3_666 . ?
O2 C71 C72 99.7 3_666 . ?
C69 C71 C72 37.2 3_666 . ?
C70 C71 C72 101.1 . . ?
C69 C72 O2 102.7 3_666 . ?
C69 C72 C71 52.9 3_666 . ?
O2 C72 C71 107.6 . . ?
C69 C72 C70 65.5 3_666 3_666 ?
O2 C72 C70 54.5 . 3_666 ?
C71 C72 C70 109.4 . 3_666 ?

loop_
_geom_bond_atom_site_label_1
_geom_bond_atom_site_label_2
_geom_bond_distance
_geom_bond_site_symmetry_2
_geom_bond_publ_flag
Au1 N1 2.044(13) . ?
Au1 N5 2.047(11) . ?
Au1 Au2 3.1149(9) . ?
Au1 Au4 3.1482(9) . ?
Au2 N3 1.995(14) . ?
Au2 N2 2.039(13) . ?
Au2 Au3 3.1020(9) . ?
Au3 N7 1.979(15) . ?
Au3 N4 2.022(15) . ?
Au3 Au4 3.1153(9) . ?
Au4 N8 2.017(15) . ?
Au4 N6 2.021(12) . ?
N1 C1 1.28(2) . ?
N1 C2 1.41(2) . ?
N2 C1 1.32(2) . ?
N2 C10 1.42(2) . ?
N3 C18 1.271(19) . ?
N3 C19 1.48(2) . ?
N4 C18 1.34(2) . ?
N4 C27 1.46(2) . ?
N5 C35 1.301(18) . ?
N5 N6 1.370(16) . ?
N6 C37 1.355(18) . ?
N7 C50 1.34(2) . ?
N7 N8 1.369(19) . ?
N8 C52 1.34(2) . ?
C2 C7 1.41(2) . ?
C2 C3 1.43(2) . ?
C3 C4 1.419(19) . ?
C3 C8 1.60(2) . ?
C4 C5 1.39(2) . ?
C5 C6 1.43(2) . ?
C6 C7 1.374(19) . ?
C7 C9 1.49(2) . ?
C10 C11 1.37(2) . ?
C10 C15 1.36(2) . ?
C11 C16 1.47(2) . ?
C11 C12 1.49(2) . ?
C12 C13 1.35(3) . ?
C13 C14 1.35(2) . ?
C14 C15 1.51(2) . ?
C15 C17 1.43(2) . ?
C19 C24 1.37(2) . ?
C19 C20 1.39(2) . ?
C20 C21 1.43(2) . ?
C20 C26 1.50(2) . ?
C21 C22 1.46(2) . ?
C22 C23 1.39(2) . ?
C23 C24 1.39(2) . ?
C24 C25 1.56(2) . ?
C27 C32 1.40(2) . ?
C27 C28 1.42(2) . ?
C28 C29 1.42(2) . ?
C28 C33 1.59(2) . ?
C29 C30 1.40(2) . ?
C30 C31 1.45(2) . ?
C31 C32 1.40(2) . ?
C32 C34 1.49(2) . ?
C35 C36 1.400(19) . ?
C35 C38 1.487(19) . ?
C36 C37 1.41(2) . ?
C37 C44 1.430(18) . ?
C38 C39 1.360(15) . ?
C38 C43 1.408(15) . ?
C39 C40 1.378(15) . ?
C40 C41 1.424(16) . ?
C41 C42 1.348(15) . ?
C42 C43 1.413(15) . ?
C44 C45 1.360(15) . ?
C44 C49 1.395(15) . ?
C45 C46 1.384(15) . ?
C46 C47 1.383(16) . ?
C47 C48 1.358(16) . ?
C48 C49 1.383(15) . ?
C50 C51 1.40(3) . ?
C50 C53 1.48(2) . ?
C51 C52 1.42(2) . ?
C52 C59 1.50(3) . ?
C53 C54 1.373(17) . ?
C53 C58 1.407(17) . ?
C54 C55 1.382(17) . ?
C55 C56 1.413(17) . ?
C56 C57 1.349(17) . ?
C57 C58 1.410(17) . ?
C59 C60 1.38(2) . ?
C59 C64 1.42(2) . ?
C60 C61 1.38(2) . ?
C61 C62 1.42(2) . ?
C62 C63 1.34(2) . ?
C63 C64 1.40(2) . ?
C60A C61A 1.369(19) . ?
C63A C64A 1.43(5) . ?
O1 C65 1.4317 . ?
O1 C68 1.4334 . ?
C65 C66 1.5401 . ?
C66 C67 1.5381 . ?
C67 C68 1.5422 . ?
O2 C71 1.2380 3_666 ?
O2 C69 1.7297 . ?
O2 C72 1.7319 . ?
O2 C70 1.7375 3_666 ?
C69 C72 1.1274 3_666 ?
C69 C71 1.4859 3_666 ?
C69 C70 1.8606 . ?
C70 O2 1.7375 3_666 ?
C70 C71 1.8582 . ?
C70 C72 2.0194 3_666 ?
C71 O2 1.2380 3_666 ?
C71 C69 1.4859 3_666 ?
C71 C72 1.8633 . ?
C72 C69 1.1274 3_666 ?
C72 C70 2.0194 3_666 ?
